data_2014361
loop_
_publ_author_name
' Asahara, Haruyasu '
' Koizumi, Takuya '
' Mochizuki, Eiko '
' Oshima, Takumi '

_publ_section_title
;
 Two conformers of
 10,11-dihydro-5<i>H</i>-dibenzo[<i>a</i>,<i>d</i>]cycloheptene
 spiro-linked with homobenzoquinone epoxide
;
_journal_coeditor_code HJ1087
_journal_issue 3
_journal_name_full 'Acta Crystallographica Section C'
_journal_page_first o136
_journal_page_last o138
_journal_paper_doi 10.1107/S0108270106002800
_journal_volume 62
_journal_year 2006
_chemical_formula_iupac 'C23 H20 O3 '
_chemical_formula_moiety 'C23 H20 O3 '
_chemical_formula_sum 'C23 H20 O3'
_chemical_formula_weight 344.41
_chemical_melting_point 152.6(5)
_space_group_IT_number 61
_symmetry_cell_setting orthorhombic
_symmetry_space_group_name_Hall '-P 2ac 2ab'
_symmetry_space_group_name_H-M 'P b c a'
_cell_angle_alpha 90
_cell_angle_beta 90
_cell_angle_gamma 90
_cell_formula_units_Z 8
_cell_length_a 9.4653(3)
_cell_length_b 14.6974(4)
_cell_length_c 25.3890(9)
_cell_measurement_reflns_used 38732
_cell_measurement_temperature 213.2
_cell_measurement_theta_max 27.5
_cell_measurement_theta_min 1.6
_cell_volume 3532.00(19)
_computing_cell_refinement PROCESS-AUTO
_computing_data_collection 'PROCESS-AUTO (Rigaku Corporation, 1998)'
_computing_data_reduction 'TEXSAN (Molecular Structure Corporation & Rigaku Corporation, 2000'
_computing_publication_material TEXSAN
_computing_structure_refinement TEXSAN
_computing_structure_solution 'SIR92 (Altomare <i>et al.</i>,  1994)'
_diffrn_detector_area_resol_mean 8.00
_diffrn_measured_fraction_theta_full 0.9828
_diffrn_measured_fraction_theta_max 0.9828
_diffrn_measurement_device_type 'Rigaku R-AXIS RAPID imaging-plate'
_diffrn_measurement_method \w
_diffrn_radiation_type 'Mo K\a'
_diffrn_radiation_wavelength 0.7107
_diffrn_reflns_av_R_equivalents 0.085
_diffrn_reflns_limit_h_max 12
_diffrn_reflns_limit_h_min -12
_diffrn_reflns_limit_k_max 16
_diffrn_reflns_limit_k_min -19
_diffrn_reflns_limit_l_max 32
_diffrn_reflns_limit_l_min -32
_diffrn_reflns_number 26252
_diffrn_reflns_theta_full 27.42
_diffrn_reflns_theta_max 27.42
_exptl_absorpt_coefficient_mu 0.085
_exptl_absorpt_correction_T_max 0.992
_exptl_absorpt_correction_T_min 0.974
_exptl_absorpt_correction_type multi-scan
_exptl_absorpt_process_details '(Higashi, 1995)'
_exptl_crystal_colour colorless
_exptl_crystal_density_diffrn 1.295
_exptl_crystal_density_method 'not measured'
_exptl_crystal_description platelet
_exptl_crystal_size_max 0.300
_exptl_crystal_size_mid 0.300
_exptl_crystal_size_min 0.100
_refine_diff_density_max 0.54
_refine_diff_density_min -0.45
_refine_ls_extinction_method none
_refine_ls_goodness_of_fit_ref 1.900
_refine_ls_hydrogen_treatment constr
_refine_ls_number_parameters 235
_refine_ls_number_reflns 3955
_refine_ls_R_factor_gt 0.0770
_refine_ls_shift/su_max 0.0079
_refine_ls_structure_factor_coef Fsqd
_refine_ls_weighting_details 'w = 1/[\s^2^(Fo^2^) + (0.05000(Max(Fo^2^,0) + 2Fc^2^)/3)^2^]'
_refine_ls_weighting_scheme calc
_refine_ls_wR_factor_ref 0.1761
_reflns_number_gt 2670
_reflns_number_total 3955
_reflns_threshold_expression F^2^>2.0\s(F^2^)
_cod_data_source_file hj1087.cif
_cod_data_source_block IIb
_cod_depositor_comments
;
The following automatic conversions were performed:

'_chemical_melting_point' value '152.2-153.1' was changed to
'152.6(5)' - the average value was taken and precision was estimated.

Automatic conversion script
Id: cif_fix_values 1646 2011-03-28 12:23:43Z adriana 

The following automatic conversions were performed:

'_chemical_melting_point' value '152.2-153.1' was changed to
'152.6(5)' - the average value was taken and precision was estimated.

Automatic conversion script
Id: cif_fix_values 1715 2011-07-08 13:25:40Z adriana 
;
_cod_original_cell_volume 3532.0(2)
_cod_original_sg_symbol_H-M 'P bca'
_cod_original_formula_sum 'C23 H20 O3 '
_cod_database_code 2014361

loop_
_symmetry_equiv_pos_as_xyz
x,y,z
1/2+x,1/2-y,-z
-x,1/2+y,1/2-z
1/2-x,-y,1/2+z
-x,-y,-z
1/2-x,1/2+y,z
x,1/2-y,1/2+z
1/2+x,y,1/2-z

loop_
_atom_site_type_symbol
_atom_site_label
_atom_site_fract_x
_atom_site_fract_y
_atom_site_fract_z
_atom_site_U_iso_or_equiv
_atom_site_adp_type
_atom_site_calc_flag
_atom_site_refinement_flags
_atom_site_occupancy
_atom_site_disorder_assembly
_atom_site_disorder_group
O O1 0.6459(2) 0.03250(10) 0.04870(8) 0.0353(6) Uani d . 1.00 . .
O O2 0.3140(2) -0.03760(10) 0.21843(8) 0.0312(5) Uani d . 1.00 . .
O O3 0.6056(2) -0.09130(10) 0.15553(8) 0.0319(5) Uani d . 1.00 . .
C C1 0.7844(3) 0.0335(2) 0.14810(10) 0.0372(9) Uani d . 1.00 . .
C C2 0.6357(3) 0.0025(2) 0.14030(10) 0.0246(7) Uani d . 1.00 . .
C C3 0.5413(3) -0.0170(2) 0.18470(10) 0.0246(7) Uani d . 1.00 . .
C C4 0.3845(3) -0.0178(2) 0.17990(10) 0.0224(7) Uani d . 1.00 . .
C C5 0.3176(3) -0.00190(10) 0.12730(10) 0.0200(6) Uani d . 1.00 . .
C C6 0.4138(3) 0.0210(2) 0.08210(10) 0.0198(6) Uani d . 1.00 . .
C C7 0.5697(3) 0.0209(2) 0.08680(10) 0.0243(7) Uani d . 1.00 . .
C C8 0.1849(3) -0.0564(2) 0.11680(10) 0.0302(8) Uani d . 1.00 . .
C C9 0.3270(2) 0.0978(2) 0.10680(10) 0.0176(6) Uani d . 1.00 . .
C C10 0.4003(3) 0.16860(10) 0.14060(10) 0.0178(6) Uani d . 1.00 . .
C C11 0.5259(3) 0.2098(2) 0.12540(10) 0.0226(7) Uani d . 1.00 . .
C C12 0.5885(3) 0.2760(2) 0.15630(10) 0.0277(7) Uani d . 1.00 . .
C C13 0.5242(3) 0.3032(2) 0.20250(10) 0.0311(8) Uani d . 1.00 . .
C C14 0.3967(3) 0.2648(2) 0.21720(10) 0.0268(7) Uani d . 1.00 . .
C C15 0.3327(3) 0.1977(2) 0.18670(10) 0.0216(6) Uani d . 1.00 . .
C C16 0.1862(3) 0.1642(2) 0.19850(10) 0.0253(7) Uani d . 1.00 . .
C C17 0.0798(3) 0.2058(2) 0.16080(10) 0.0262(7) Uani d . 1.00 . .
C C18 0.0918(3) 0.1841(2) 0.10230(10) 0.0237(7) Uani d . 1.00 . .
C C19 -0.0192(3) 0.2169(2) 0.07090(10) 0.0365(9) Uani d . 1.00 . .
C C20 -0.0256(3) 0.2029(2) 0.01750(10) 0.0426(9) Uani d . 1.00 . .
C C21 0.0826(4) 0.1559(2) -0.00720(10) 0.0377(9) Uani d . 1.00 . .
C C22 0.1952(3) 0.1237(2) 0.02230(10) 0.0264(7) Uani d . 1.00 . .
C C23 0.2013(3) 0.1354(2) 0.07700(10) 0.0204(6) Uani d . 1.00 . .
H H1 0.7937 0.0955 0.1372 0.0469 Uiso calc . 1.00 . .
H H2 0.8098 0.0290 0.1843 0.0469 Uiso calc . 1.00 . .
H H3 0.8477 -0.0028 0.1278 0.0469 Uiso calc . 1.00 . .
H H4 0.5789 -0.0051 0.2194 0.0297 Uiso calc . 1.00 . .
H H5 0.3796 0.0011 0.0484 0.0231 Uiso calc . 1.00 . .
H H6 0.1151 -0.0415 0.1426 0.0374 Uiso calc . 1.00 . .
H H7 0.1493 -0.0428 0.0829 0.0374 Uiso calc . 1.00 . .
H H8 0.2050 -0.1198 0.1191 0.0374 Uiso calc . 1.00 . .
H H9 0.5695 0.1914 0.0925 0.0275 Uiso calc . 1.00 . .
H H10 0.6768 0.3032 0.1456 0.0337 Uiso calc . 1.00 . .
H H11 0.5672 0.3484 0.2244 0.0380 Uiso calc . 1.00 . .
H H12 0.3506 0.2849 0.2495 0.0344 Uiso calc . 1.00 . .
H H13 0.1619 0.1807 0.2340 0.0305 Uiso calc . 1.00 . .
H H14 0.1831 0.0996 0.1956 0.0305 Uiso calc . 1.00 . .
H H15 0.0863 0.2703 0.1643 0.0304 Uiso calc . 1.00 . .
H H16 -0.0123 0.1870 0.1719 0.0304 Uiso calc . 1.00 . .
H H17 -0.0948 0.2493 0.0881 0.0438 Uiso calc . 1.00 . .
H H18 -0.1042 0.2259 -0.0029 0.0500 Uiso calc . 1.00 . .
H H19 0.0787 0.1452 -0.0441 0.0435 Uiso calc . 1.00 . .
H H20 0.2708 0.0922 0.0045 0.0321 Uiso calc . 1.00 . .

loop_
_atom_site_aniso_label
_atom_site_aniso_U_11
_atom_site_aniso_U_22
_atom_site_aniso_U_33
_atom_site_aniso_U_12
_atom_site_aniso_U_13
_atom_site_aniso_U_23
O1 0.0270(10) 0.0450(10) 0.0330(10) -0.0003(9) 0.0090(10) -0.0073(10)
O2 0.0330(10) 0.0295(10) 0.0310(10) 0.0044(8) 0.0040(10) 0.0102(9)
O3 0.0249(10) 0.0199(8) 0.0510(10) 0.0030(7) -0.0010(10) 0.0028(9)
C1 0.0240(10) 0.038(2) 0.050(2) -0.0030(10) -0.009(2) 0.0060(10)
C2 0.0200(10) 0.0160(10) 0.038(2) 0.0022(10) -0.0050(10) -0.0010(10)
C3 0.0260(10) 0.0220(10) 0.025(2) 0.0010(10) -0.0040(10) 0.0040(10)
C4 0.0270(10) 0.0150(10) 0.025(2) 0.0009(10) 0.0000(10) 0.0020(10)
C5 0.0190(10) 0.0160(10) 0.026(2) -0.0012(9) -0.0010(10) 0.0000(10)
C6 0.0210(10) 0.0200(10) 0.0180(10) 0.0009(10) -0.0020(10) -0.0020(10)
C7 0.0240(10) 0.0220(10) 0.027(2) 0.0040(10) 0.0030(10) -0.0040(10)
C8 0.0260(10) 0.0220(10) 0.043(2) -0.0050(10) -0.0060(10) 0.0020(10)
C9 0.0160(10) 0.0190(10) 0.0170(10) -0.0006(9) 0.0020(10) -0.0010(10)
C10 0.0180(10) 0.0160(10) 0.0200(10) 0.0022(9) -0.0030(10) 0.0019(10)
C11 0.0220(10) 0.0200(10) 0.026(2) 0.0032(10) 0.0000(10) 0.0030(10)
C12 0.0240(10) 0.0190(10) 0.041(2) -0.0030(10) -0.0080(10) 0.0020(10)
C13 0.037(2) 0.0190(10) 0.037(2) 0.0030(10) -0.020(2) -0.0060(10)
C14 0.035(2) 0.0220(10) 0.0230(10) 0.0100(10) -0.0060(10) -0.0030(10)
C15 0.0230(10) 0.0200(10) 0.0210(10) 0.0075(10) -0.0030(10) 0.0000(10)
C16 0.0280(10) 0.0220(10) 0.025(2) 0.0060(10) 0.0060(10) -0.0040(10)
C17 0.0190(10) 0.0260(10) 0.034(2) 0.0020(10) 0.0030(10) -0.0050(10)
C18 0.0200(10) 0.0200(10) 0.032(2) 0.0015(10) -0.0010(10) 0.0020(10)
C19 0.0270(10) 0.0340(10) 0.048(2) 0.0100(10) 0.000(2) 0.0030(10)
C20 0.036(2) 0.045(2) 0.047(2) 0.0120(10) -0.013(2) 0.010(2)
C21 0.045(2) 0.040(2) 0.028(2) 0.0060(10) -0.011(2) 0.0050(10)
C22 0.0250(10) 0.0270(10) 0.027(2) 0.0040(10) -0.0020(10) 0.0010(10)
C23 0.0210(10) 0.0160(10) 0.025(2) -0.0012(9) -0.0030(10) 0.0010(10)

loop_
_atom_type_symbol
_atom_type_description
_atom_type_scat_dispersion_real
_atom_type_scat_dispersion_imag
_atom_type_scat_source
C C 0.003 0.002
;International Tables for Crystallography
(1992, Vol. C, Tables 4.2.6.8 and 6.1.1.1)
;
H H 0.000 0.000
;International Tables for Crystallography
(1992, Vol. C, Table 6.1.1.2)
;
O O 0.011 0.006
;International Tables for Crystallography
(1992, Vol. C, Tables 4.2.6.8 and 6.1.1.1)
;

loop_
_geom_angle_atom_site_label_1
_geom_angle_atom_site_label_2
_geom_angle_atom_site_label_3
_geom_angle
_geom_angle_publ_flag
C2 O3 C3 60.4(2) no
C2 C1 H1 109.8 no
C2 C1 H2 110.2 no
C2 C1 H3 110.5 no
H1 C1 H2 108.7 no
H1 C1 H3 108.5 no
H2 C1 H3 109.0 no
O3 C2 C1 115.9(2) no
O3 C2 C3 59.5(2) no
O3 C2 C7 108.9(2) no
C1 C2 C3 122.2(3) no
C1 C2 C7 116.9(2) no
C3 C2 C7 118.1(2) no
O3 C3 C2 60.1(2) no
O3 C3 C4 111.7(2) no
O3 C3 H4 116.5 no
C2 C3 C4 123.1(2) no
C2 C3 H4 116.1 no
C4 C3 H4 116.3 no
O2 C4 C3 118.8(2) no
O2 C4 C5 121.5(2) no
C3 C4 C5 119.6(2) no
C4 C5 C6 117.4(2) no
C4 C5 C8 115.2(2) no
C4 C5 C9 114.9(2) no
C6 C5 C8 119.1(2) no
C6 C5 C9 60.0(2) no
C8 C5 C9 119.1(2) no
C5 C6 C7 122.9(2) no
C5 C6 C9 61.8(2) no
C5 C6 H5 114.1 no
C7 C6 C9 120.2(2) no
C7 C6 H5 114.0 no
C9 C6 H5 114.1 no
O1 C7 C2 119.4(2) no
O1 C7 C6 121.8(3) no
C2 C7 C6 118.8(2) no
C5 C8 H6 109.4 no
C5 C8 H7 110.1 no
C5 C8 H8 109.9 no
H6 C8 H7 109.3 no
H6 C8 H8 108.6 no
H7 C8 H8 109.5 no
C5 C9 C6 58.2(2) no
C5 C9 C10 118.8(2) no
C5 C9 C23 117.7(2) no
C6 C9 C10 119.5(2) no
C6 C9 C23 119.1(2) no
C10 C9 C23 113.0(2) yes
C9 C10 C11 122.1(2) no
C9 C10 C15 118.3(2) no
C11 C10 C15 119.4(2) no
C10 C11 C12 120.9(2) no
C10 C11 H9 118.9 no
C12 C11 H9 120.1 no
C11 C12 C13 119.8(2) no
C11 C12 H10 120.1 no
C13 C12 H10 120.1 no
C12 C13 C14 119.8(3) no
C12 C13 H11 120.6 no
C14 C13 H11 119.7 no
C13 C14 C15 121.2(3) no
C13 C14 H12 119.6 no
C15 C14 H12 119.2 no
C10 C15 C14 118.8(2) no
C10 C15 C16 119.2(2) no
C14 C15 C16 121.6(2) no
C15 C16 C17 110.8(2) no
C15 C16 H13 108.9 no
C15 C16 H14 109.9 no
C17 C16 H13 109.3 no
C17 C16 H14 109.5 no
H13 C16 H14 108.4 no
C16 C17 C18 118.7(2) no
C16 C17 H15 107.4 no
C16 C17 H16 107.6 no
C18 C17 H15 107.2 no
C18 C17 H16 107.1 no
H15 C17 H16 108.5 no
C17 C18 C19 115.2(2) no
C17 C18 C23 127.1(2) no
C19 C18 C23 117.7(3) no
C18 C19 C20 122.8(3) no
C18 C19 H17 118.0 no
C20 C19 H17 119.2 no
C19 C20 C21 119.2(3) no
C19 C20 H18 120.7 no
C21 C20 H18 120.1 no
C20 C21 C22 119.7(3) no
C20 C21 H19 120.0 no
C22 C21 H19 120.3 no
C21 C22 C23 121.7(3) no
C21 C22 H20 118.8 no
C23 C22 H20 119.6 no
C9 C23 C18 122.3(2) no
C9 C23 C22 118.8(2) no
C18 C23 C22 118.8(2) no

loop_
_geom_bond_atom_site_label_1
_geom_bond_atom_site_label_2
_geom_bond_site_symmetry_1
_geom_bond_site_symmetry_2
_geom_bond_distance
_geom_bond_publ_flag
O1 C7 . . 1.218(4) yes
O2 C4 . . 1.220(3) yes
O3 C2 . . 1.460(3) yes
O3 C3 . . 1.452(3) yes
C1 C2 . . 1.492(4) no
C1 H1 . . 0.957 no
C1 H2 . . 0.952 no
C1 H3 . . 0.954 no
C2 C3 . . 1.466(4) yes
C2 C7 . . 1.521(4) no
C3 C4 . . 1.490(4) no
C3 H4 . . 0.967 no
C4 C5 . . 1.495(4) no
C5 C6 . . 1.503(4) yes
C5 C8 . . 1.514(4) no
C5 C9 . . 1.557(3) yes
C6 C7 . . 1.480(4) no
C6 C9 . . 1.530(3) yes
C6 H5 . . 0.961 no
C8 H6 . . 0.956 no
C8 H7 . . 0.946 no
C8 H8 . . 0.954 no
C9 C10 . . 1.517(3) yes
C9 C23 . . 1.515(4) yes
C10 C11 . . 1.390(4) no
C10 C15 . . 1.400(4) yes
C11 C12 . . 1.384(4) no
C11 H9 . . 0.970 no
C12 C13 . . 1.379(4) no
C12 H10 . . 0.966 no
C13 C14 . . 1.384(4) no
C13 H11 . . 0.958 no
C14 C15 . . 1.393(4) no
C14 H12 . . 0.975 no
C15 C16 . . 1.502(4) yes
C16 C17 . . 1.518(4) yes
C16 H13 . . 0.961 no
C16 H14 . . 0.952 no
C17 C18 . . 1.524(4) yes
C17 H15 . . 0.954 no
C17 H16 . . 0.957 no
C18 C19 . . 1.404(4) no
C18 C23 . . 1.413(4) yes
C19 C20 . . 1.374(5) no
C19 H17 . . 0.963 no
C20 C21 . . 1.385(5) no
C20 H18 . . 0.966 no
C21 C22 . . 1.385(4) no
C21 H19 . . 0.950 no
C22 C23 . . 1.401(4) no
C22 H20 . . 0.965 no

loop_
_geom_contact_atom_site_label_1
_geom_contact_atom_site_label_2
_geom_contact_distance
_geom_contact_site_symmetry_2
O3 C17 3.462(3) 6_545
O3 C12 3.491(3) 6_645
O1 C22 3.284(3) 5_655
O1 C6 3.460(3) 5_655
O2 C13 3.444(3) 3_645
O2 C14 3.523(3) 6_545
O2 C1 3.557(4) 8_455
O2 C3 3.578(3) 8_455
C8 C13 3.593(4) 6_545
C13 C16 3.585(4) 8_555

loop_
_geom_torsion_atom_site_label_1
_geom_torsion_atom_site_label_2
_geom_torsion_atom_site_label_3
_geom_torsion_atom_site_label_4
_geom_torsion
_geom_torsion_publ_flag
O3 C2 C3 C4 -97.7(3) no
O3 C2 C7 O1 -111.3(3) no
O3 C2 C7 C6 66.7(3) no
O3 C3 C2 C1 -103.2(3) no
O3 C3 C2 C7 96.4(2) no
O3 C3 C4 O2 110.2(3) no
O3 C3 C4 C5 -65.0(3) no
O1 C7 C2 C1 22.4(3) no
O1 C7 C2 C3 -176.1(2) yes
O1 C7 C6 C5 174.1(2) no
O1 C7 C6 C9 -111.9(3) no
O2 C4 C3 C2 177.8(2) yes
O2 C4 C5 C6 -179.3(2) no
O2 C4 C5 C8 -31.1(3) no
O2 C4 C5 C9 113.1(3) no
C1 C2 O3 C3 113.7(3) no
C1 C2 C3 C4 159.1(2) no
C1 C2 C7 C6 -159.6(2) no
C2 O3 C3 C4 116.7(3) no
C2 C3 C4 C5 2.6(3) no
C2 C7 C6 C5 -3.9(3) no
C2 C7 C6 C9 70.1(3) no
C3 O3 C2 C7 -112.1(2) no
C3 C2 C7 C6 1.9(3) no
C3 C4 C5 C6 -4.3(3) no
C3 C4 C5 C8 143.9(2) no
C3 C4 C5 C9 -71.9(3) no
C4 C3 C2 C7 -1.3(3) no
C4 C5 C6 C7 5.1(3) no
C4 C5 C6 C9 -104.4(2) no
C4 C5 C9 C6 108.5(2) no
C4 C5 C9 C10 -0.2(3) no
C4 C5 C9 C23 -142.8(2) no
C5 C6 C9 C10 107.6(2) no
C5 C6 C9 C23 -106.4(2) no
C5 C9 C6 C7 -113.6(3) no
C5 C9 C10 C11 113.4(3) no
C5 C9 C10 C15 -71.4(3) no
C5 C9 C23 C18 92.6(3) no
C5 C9 C23 C22 -89.1(3) no
C6 C5 C9 C10 -108.7(2) no
C6 C5 C9 C23 108.7(2) no
C6 C9 C5 C8 -108.8(3) no
C6 C9 C10 C11 45.7(3) no
C6 C9 C10 C15 -139.1(2) no
C6 C9 C23 C18 159.8(2) no
C6 C9 C23 C22 -21.9(3) no
C7 C6 C5 C8 -141.8(2) no
C7 C6 C5 C9 109.5(2) no
C7 C6 C9 C10 -6.0(3) no
C7 C6 C9 C23 140.1(2) no
C8 C5 C6 C9 108.7(2) no
C8 C5 C9 C10 142.5(2) no
C8 C5 C9 C23 -0.1(4) no
C9 C10 C11 C12 178.2(2) no
C9 C10 C15 C14 -178.0(2) no
C9 C10 C15 C16 -5.2(3) no
C9 C23 C18 C17 -0.5(4) no
C9 C23 C18 C19 179.3(2) no
C9 C23 C22 C21 179.5(2) no
C10 C9 C23 C18 -52.1(3) no
C10 C9 C23 C22 126.2(2) no
C10 C11 C12 C13 -1.3(4) no
C10 C15 C14 C13 0.6(4) no
C10 C15 C16 C17 -70.4(3) no
C11 C10 C9 C23 -102.3(3) no
C11 C10 C15 C14 -2.7(4) no
C11 C10 C15 C16 170.1(2) no
C11 C12 C13 C14 -0.8(4) no
C12 C11 C10 C15 3.1(4) no
C12 C13 C14 C15 1.1(4) no
C13 C14 C15 C16 -172.0(2) no
C14 C15 C16 C17 102.2(3) no
C15 C10 C9 C23 72.9(3) no
C15 C16 C17 C18 63.6(3) yes
C16 C17 C18 C19 173.3(2) no
C16 C17 C18 C23 -6.9(4) no
C17 C18 C19 C20 -179.6(3) no
C17 C18 C23 C22 -178.8(2) no
C18 C19 C20 C21 -1.2(5) no
C18 C23 C22 C21 -2.2(4) no
C19 C18 C23 C22 1.0(3) no
C19 C20 C21 C22 0.1(4) no
C20 C19 C18 C23 0.6(4) no
C20 C21 C22 C23 1.6(4) no
C20 C21 C22 C23 1.6(4) no
